data_2216659
loop_
_publ_author_name
'Smolentsev, Anton I.'
'Gubanov, Alexander I.'
'Naumov, Dmitry Yu.'
'Danilenko, Andrey M.'

_publ_section_title
;
 Rubidium hexafluoridoiridate(IV)
;
_journal_coeditor_code MG2039
_journal_issue 12
_journal_name_full 'Acta Crystallographica Section E'
_journal_page_first i200
_journal_page_last i200
_journal_paper_doi 10.1107/S1600536807059995
_journal_volume 63
_journal_year 2007
_chemical_formula_iupac 'Rb2 [Ir F6]'
_chemical_formula_moiety 'F6 Ir 2-, 2(Rb +)'
_chemical_formula_sum 'F6 Ir Rb2'
_chemical_formula_weight 477.14
_chemical_name_common 'rubidium hexafluoridoiridate(IV)'
_chemical_name_systematic
;
Rubidium hexafluoridoiridate(IV)
;
_space_group_IT_number 164
_symmetry_cell_setting trigonal
_symmetry_space_group_name_Hall '-P 3 2"'
_symmetry_space_group_name_H-M 'P -3 m 1'
_atom_sites_solution_primary direct
_atom_sites_solution_secondary difmap
_audit_creation_method SHELXL-97
_cell_angle_alpha 90.00
_cell_angle_beta 90.00
_cell_angle_gamma 120.00
_cell_formula_units_Z 1
_cell_length_a 5.9718(2)
_cell_length_b 5.9718(2)
_cell_length_c 4.7939(2)
_cell_measurement_reflns_used 1219
_cell_measurement_temperature 296(2)
_cell_measurement_theta_max 29.70
_cell_measurement_theta_min 3.94
_cell_volume 148.057(9)
_computing_cell_refinement 'SAINT (Bruker, 2004)'
_computing_data_collection 'APEX2 (Bruker, 2004)'
_computing_data_reduction 'SAINT (Bruker, 2004'
_computing_molecular_graphics
;
BS (Ozawa & Kang, 2004) and POV-Ray (Cason, 2002)
;
_computing_publication_material 'SHELXTL (Bruker, 2004)'
_computing_structure_refinement 'SHELXTL (Bruker, 2004)'
_computing_structure_solution 'SHELXTL (Bruker, 2004)'
_diffrn_ambient_temperature 296(2)
_diffrn_detector_area_resol_mean 25
_diffrn_measured_fraction_theta_full 0.983
_diffrn_measured_fraction_theta_max 0.989
_diffrn_measurement_device_type 'Bruker--Nonius X8 APEX CCD area-detector'
_diffrn_measurement_method '\f scans'
_diffrn_radiation_monochromator graphite
_diffrn_radiation_source 'fine-focus sealed tube'
_diffrn_radiation_type MoK\a
_diffrn_radiation_wavelength 0.71073
_diffrn_reflns_av_R_equivalents 0.0182
_diffrn_reflns_av_sigmaI/netI 0.0095
_diffrn_reflns_limit_h_max 8
_diffrn_reflns_limit_h_min -8
_diffrn_reflns_limit_k_max 8
_diffrn_reflns_limit_k_min -8
_diffrn_reflns_limit_l_max 3
_diffrn_reflns_limit_l_min -6
_diffrn_reflns_number 1328
_diffrn_reflns_theta_full 25.00
_diffrn_reflns_theta_max 29.91
_diffrn_reflns_theta_min 3.94
_diffrn_standards_decay_% 0
_diffrn_standards_number 0
_exptl_absorpt_coefficient_mu 38.910
_exptl_absorpt_correction_T_max 0.0906
_exptl_absorpt_correction_T_min 0.0738
_exptl_absorpt_correction_type multi-scan
_exptl_absorpt_process_details '(SADABS; Bruker, 2004)'
_exptl_crystal_colour light-pink
_exptl_crystal_density_diffrn 5.351
_exptl_crystal_density_method 'not measured'
_exptl_crystal_description needle
_exptl_crystal_F_000 205
_exptl_crystal_size_max 0.14
_exptl_crystal_size_mid 0.06
_exptl_crystal_size_min 0.06
_refine_diff_density_max 0.602
_refine_diff_density_min -1.158
_refine_ls_extinction_coef 0.029(2)
_refine_ls_extinction_expression Fc^*^=kFc[1+0.001xFc^2^\l^3^/sin(2\q)]^-1/4^
_refine_ls_extinction_method SHELXL97
_refine_ls_goodness_of_fit_ref 1.206
_refine_ls_matrix_type full
_refine_ls_number_parameters 13
_refine_ls_number_reflns 181
_refine_ls_number_restraints 0
_refine_ls_restrained_S_all 1.206
_refine_ls_R_factor_all 0.0092
_refine_ls_R_factor_gt 0.0092
_refine_ls_shift/su_max 0.000
_refine_ls_shift/su_mean 0.000
_refine_ls_structure_factor_coef Fsqd
_refine_ls_weighting_details 'calc w=1/[\s^2^(Fo^2^)+(0.0105P)^2^+0.2201P] where P=(Fo^2^+2Fc^2^)/3'
_refine_ls_weighting_scheme calc
_refine_ls_wR_factor_gt 0.0243
_refine_ls_wR_factor_ref 0.0243
_reflns_number_gt 180
_reflns_number_total 181
_reflns_threshold_expression I>2\s(I)
_cod_data_source_file mg2039.cif
_cod_data_source_block I
_cod_depositor_comments
;
The following automatic conversions were performed:
'_geom_bond_publ_flag' value 'Yes' changed to 'yes' according to
'/home/saulius/struct/CIF-dictionaries/cif_core.dic' dictionary named
'cif_core.dic' version 2.4.1 from 2010-06-29 (4 times).

Automatic conversion script
Id: cif_fix_enum 1527 2010-12-29 10:47:43Z saulius 

The following automatic conversions were performed:

'_geom_bond_publ_flag' value 'Yes' changed to 'yes' according to
/home/saulius/struct/CIF-dictionaries/cif_core.dic dictionary named
'cif_core.dic' version 2.4.1 from 2010-06-29 (4 times).

Automatic conversion script
Id: cif_fix_values 1715 2011-07-08 13:25:40Z adriana 
;
_cod_database_code 2216659
_cod_database_fobs_code 2216659

loop_
_symmetry_equiv_pos_as_xyz
'x, y, z'
'-y, x-y, z'
'-x+y, -x, z'
'x-y, -y, -z'
'-x, -x+y, -z'
'y, x, -z'
'-x, -y, -z'
'y, -x+y, -z'
'x-y, x, -z'
'-x+y, y, z'
'x, x-y, z'
'-y, -x, z'

loop_
_atom_site_type_symbol
_atom_site_label
_atom_site_fract_x
_atom_site_fract_y
_atom_site_fract_z
_atom_site_U_iso_or_equiv
_atom_site_adp_type
_atom_site_calc_flag
_atom_site_refinement_flags
_atom_site_occupancy
Ir Ir1 0.0000 0.0000 0.5000 0.01235(12) Uani d S 1
Rb Rb1 0.6667 0.3333 0.20338(12) 0.01942(13) Uani d S 1
F F1 0.15652(18) 0.3130(4) 0.2798(4) 0.0224(4) Uani d S 1

loop_
_atom_site_aniso_label
_atom_site_aniso_U_11
_atom_site_aniso_U_22
_atom_site_aniso_U_33
_atom_site_aniso_U_12
_atom_site_aniso_U_13
_atom_site_aniso_U_23
Ir1 0.01143(13) 0.01143(13) 0.01420(16) 0.00571(7) 0.000 0.000
Rb1 0.01815(17) 0.01815(17) 0.0219(2) 0.00908(8) 0.000 0.000
F1 0.0230(7) 0.0175(9) 0.0249(8) 0.0088(4) 0.0032(4) 0.0065(7)

loop_
_atom_type_symbol
_atom_type_description
_atom_type_scat_dispersion_real
_atom_type_scat_dispersion_imag
_atom_type_scat_source
F F 0.0171 0.0103 'International Tables Vol C Tables 4.2.6.8 and 6.1.1.4'
Rb Rb -0.9393 2.9676 'International Tables Vol C Tables 4.2.6.8 and 6.1.1.4'
Ir Ir -1.4442 7.9887 'International Tables Vol C Tables 4.2.6.8 and 6.1.1.4'

loop_
_geom_angle_atom_site_label_1
_geom_angle_atom_site_label_2
_geom_angle_atom_site_label_3
_geom_angle_site_symmetry_1
_geom_angle_site_symmetry_3
_geom_angle
F1 Ir1 F1 2 8_556 180.00(10)
F1 Ir1 F1 2 3 93.01(8)
F1 Ir1 F1 8_556 3 86.99(8)
F1 Ir1 F1 2 9_556 86.99(8)
F1 Ir1 F1 8_556 9_556 93.01(8)
F1 Ir1 F1 3 9_556 180.0
F1 Ir1 F1 2 . 93.01(8)
F1 Ir1 F1 8_556 . 86.99(8)
F1 Ir1 F1 3 . 93.01(8)
F1 Ir1 F1 9_556 . 86.99(8)
F1 Ir1 F1 2 7_556 86.99(8)
F1 Ir1 F1 8_556 7_556 93.01(8)
F1 Ir1 F1 3 7_556 86.99(8)
F1 Ir1 F1 9_556 7_556 93.01(8)
F1 Ir1 F1 . 7_556 180.00(9)
F1 Rb1 F1 9_655 8 64.92(6)
F1 Rb1 F1 9_655 7_665 64.92(6)
F1 Rb1 F1 8 7_665 64.92(6)
F1 Rb1 F1 9_655 1_655 63.40(7)
F1 Rb1 F1 8 1_655 128.10(2)
F1 Rb1 F1 7_665 1_655 96.72(4)
F1 Rb1 F1 9_655 2_655 63.40(7)
F1 Rb1 F1 8 2_655 96.72(4)
F1 Rb1 F1 7_665 2_655 128.10(2)
F1 Rb1 F1 1_655 2_655 55.52(7)
F1 Rb1 F1 9_655 3_665 96.72(4)
F1 Rb1 F1 8 3_665 128.10(2)
F1 Rb1 F1 7_665 3_665 63.40(7)
F1 Rb1 F1 1_655 3_665 63.49(7)
F1 Rb1 F1 2_655 3_665 118.542(16)
F1 Rb1 F1 9_655 3 96.72(4)
F1 Rb1 F1 8 3 63.40(7)
F1 Rb1 F1 7_665 3 128.10(2)
F1 Rb1 F1 1_655 3 118.542(16)
F1 Rb1 F1 2_655 3 63.49(7)
F1 Rb1 F1 3_665 3 165.46(7)
F1 Rb1 F1 9_655 2_665 128.10(2)
F1 Rb1 F1 8 2_665 96.72(4)
F1 Rb1 F1 7_665 2_665 63.40(7)
F1 Rb1 F1 1_655 2_665 118.542(16)
F1 Rb1 F1 2_655 2_665 165.46(7)
F1 Rb1 F1 3_665 2_665 55.52(7)
F1 Rb1 F1 3 2_665 118.542(16)
F1 Rb1 F1 9_655 . 128.10(2)
F1 Rb1 F1 8 . 63.40(7)
F1 Rb1 F1 7_665 . 96.72(4)
F1 Rb1 F1 1_655 . 165.46(7)
F1 Rb1 F1 2_655 . 118.542(16)
F1 Rb1 F1 3_665 . 118.542(16)
F1 Rb1 F1 3 . 55.52(7)
F1 Rb1 F1 2_665 . 63.49(7)
F1 Rb1 F1 9_655 9_656 105.27(6)
F1 Rb1 F1 8 9_656 144.63(2)
F1 Rb1 F1 7_665 9_656 144.63(2)
F1 Rb1 F1 1_655 9_656 51.80(6)
F1 Rb1 F1 2_655 9_656 51.80(6)
F1 Rb1 F1 3_665 9_656 85.57(4)
F1 Rb1 F1 3 9_656 85.57(4)
F1 Rb1 F1 2_665 9_656 113.70(3)
F1 Rb1 F1 . 9_656 113.70(3)
F1 Rb1 F1 9_655 7_666 144.63(2)
F1 Rb1 F1 8 7_666 144.63(2)
F1 Rb1 F1 7_665 7_666 105.27(6)
F1 Rb1 F1 1_655 7_666 85.57(4)
F1 Rb1 F1 2_655 7_666 113.70(3)
F1 Rb1 F1 3_665 7_666 51.80(6)
F1 Rb1 F1 3 7_666 113.70(3)
F1 Rb1 F1 2_665 7_666 51.80(6)
F1 Rb1 F1 . 7_666 85.57(4)
F1 Rb1 F1 9_656 7_666 61.90(6)
F1 Rb1 F1 9_655 8_556 144.63(2)
F1 Rb1 F1 8 8_556 105.27(6)
F1 Rb1 F1 7_665 8_556 144.63(2)
F1 Rb1 F1 1_655 8_556 113.70(3)
F1 Rb1 F1 2_655 8_556 85.57(4)
F1 Rb1 F1 3_665 8_556 113.70(3)
F1 Rb1 F1 3 8_556 51.80(6)
F1 Rb1 F1 2_665 8_556 85.57(4)
F1 Rb1 F1 . 8_556 51.80(6)
F1 Rb1 F1 9_656 8_556 61.90(6)
F1 Rb1 F1 7_666 8_556 61.90(6)
Ir1 F1 Rb1 . 4_565 161.40(10)
Ir1 F1 Rb1 . 1_455 95.49(4)
Rb1 F1 Rb1 4_565 1_455 83.28(4)
Ir1 F1 Rb1 . . 95.49(4)
Rb1 F1 Rb1 4_565 . 83.28(4)
Rb1 F1 Rb1 1_455 . 165.46(7)
Ir1 F1 Rb1 . 4_566 93.32(7)
Rb1 F1 Rb1 4_565 4_566 105.27(6)
Rb1 F1 Rb1 1_455 4_566 94.43(4)
Rb1 F1 Rb1 . 4_566 94.43(4)

loop_
_geom_bond_atom_site_label_1
_geom_bond_atom_site_label_2
_geom_bond_site_symmetry_2
_geom_bond_distance
_geom_bond_publ_flag
Ir1 F1 2 1.9328(19) ?
Ir1 F1 8_556 1.9328(19) ?
Ir1 F1 3 1.9328(19) ?
Ir1 F1 9_556 1.9328(19) ?
Ir1 F1 . 1.9328(19) yes
Ir1 F1 7_556 1.9328(19) ?
Rb1 F1 9_655 2.9511(19) ?
Rb1 F1 8 2.9511(19) yes
Rb1 F1 7_665 2.9511(19) ?
Rb1 F1 1_655 3.0101(3) ?
Rb1 F1 2_655 3.0101(3) ?
Rb1 F1 3_665 3.0101(3) ?
Rb1 F1 3 3.0101(3) ?
Rb1 F1 2_665 3.0101(3) ?
Rb1 F1 . 3.0101(3) yes
Rb1 F1 9_656 3.080(2) ?
Rb1 F1 7_666 3.080(2) ?
Rb1 F1 8_556 3.080(2) yes
F1 Rb1 4_565 2.9511(19) ?
F1 Rb1 1_455 3.0101(3) ?
F1 Rb1 4_566 3.080(2) ?
